data_7235920
loop_
_publ_author_name
'Ouyang, Xinhua'
'Li, Xiang-Long'
'Bai, Yongqi'
'Mi, Dongbo'
'Ge, Ziyi'
'Su, Shi-Jian'

_publ_section_title
;
 Highly-efficient hybrid white organic light-emitting diodes based on a
 high radiative exciton ratio deep-blue emitter with improved
 concentration of phosphorescent dopant
;
_journal_issue 41
_journal_name_full 'RSC Advances'
_journal_page_first 32298
_journal_paper_doi 10.1039/C5RA05432J
_journal_volume 5
_journal_year 2015
_chemical_formula_moiety 'C51 H37 N3'
_chemical_formula_sum 'C51 H37 N3'
_chemical_formula_weight 691.84
_chemical_melting_point 330
_chemical_name_common C51H37N3
_chemical_name_systematic
; 
 PTPAT 
;
_space_group_IT_number 14
_space_group_name_Hall '-P 2yn'
_space_group_name_H-M_alt 'P 1 21/n 1'
_symmetry_cell_setting monoclinic
_symmetry_space_group_name_H-M 'P 1 21/n 1'
_atom_sites_solution_hydrogens geom
_atom_sites_solution_primary direct
_atom_sites_solution_secondary difmap
_audit_creation_method SHELXL-97
_audit_update_record
;
2014-11-21 deposited with the CCDC.
2015-04-08 downloaded from the CCDC.
;
_cell_angle_alpha 90.00
_cell_angle_beta 100.08(3)
_cell_angle_gamma 90.00
_cell_formula_units_Z 4
_cell_length_a 10.802(2)
_cell_length_b 27.406(6)
_cell_length_c 13.233(3)
_cell_measurement_reflns_used 5702
_cell_measurement_temperature 293(2)
_cell_measurement_theta_max 31.00
_cell_measurement_theta_min 2.05
_cell_volume 3857.0(15)
_computing_cell_refinement CrystalClear
_computing_data_collection 'CrystalClear (Rigaku Inc., 2008)'
_computing_data_reduction CrystalClear
_computing_molecular_graphics 'CrystalStructure 4.0'
_computing_publication_material 'CrystalStructure 4.0 (Rigaku, 2009)'
_computing_structure_refinement 'SHELXL-97 (Sheldrick, 2008)'
_computing_structure_solution 'SHELXS-97 (Sheldrick, 2008)'
_diffrn_ambient_temperature 293(2)
_diffrn_detector_area_resol_mean 7.314
_diffrn_measured_fraction_theta_full 1.000
_diffrn_measured_fraction_theta_max 1.000
_diffrn_measurement_device_type 'Rigaku Saturn70 CCD'
_diffrn_measurement_method \w
_diffrn_radiation_monochromator multilayer
_diffrn_radiation_source 'rotating anode'
_diffrn_radiation_type MoK\a
_diffrn_radiation_wavelength 0.71073
_diffrn_reflns_av_R_equivalents 0.0662
_diffrn_reflns_av_sigmaI/netI 0.0459
_diffrn_reflns_limit_h_max 12
_diffrn_reflns_limit_h_min -12
_diffrn_reflns_limit_k_max 32
_diffrn_reflns_limit_k_min -32
_diffrn_reflns_limit_l_max 15
_diffrn_reflns_limit_l_min -15
_diffrn_reflns_number 30439
_diffrn_reflns_theta_full 25.01
_diffrn_reflns_theta_max 25.01
_diffrn_reflns_theta_min 1.73
_exptl_absorpt_coefficient_mu 0.069
_exptl_absorpt_correction_T_max 0.9863
_exptl_absorpt_correction_T_min 0.9836
_exptl_absorpt_correction_type multi-scan
_exptl_absorpt_process_details CrystalClear
_exptl_crystal_colour colorless
_exptl_crystal_density_diffrn 1.191
_exptl_crystal_density_method 'not measured'
_exptl_crystal_description prism
_exptl_crystal_F_000 1456
_exptl_crystal_size_max 0.24
_exptl_crystal_size_mid 0.22
_exptl_crystal_size_min 0.20
_refine_diff_density_max 0.343
_refine_diff_density_min -0.236
_refine_diff_density_rms 0.046
_refine_ls_extinction_coef 0.0098(19)
_refine_ls_extinction_expression Fc^*^=kFc[1+0.001xFc^2^\l^3^/sin(2\q)]^-1/4^
_refine_ls_extinction_method SHELXL
_refine_ls_goodness_of_fit_ref 1.144
_refine_ls_hydrogen_treatment constr
_refine_ls_matrix_type full
_refine_ls_number_parameters 525
_refine_ls_number_reflns 6791
_refine_ls_number_restraints 144
_refine_ls_restrained_S_all 1.152
_refine_ls_R_factor_all 0.1375
_refine_ls_R_factor_gt 0.0949
_refine_ls_shift/su_max 0.004
_refine_ls_shift/su_mean 0.000
_refine_ls_structure_factor_coef Fsqd
_refine_ls_weighting_details 'calc w=1/[\s^2^(Fo^2^)+(0.1167P)^2^+1.3088P] where P=(Fo^2^+2Fc^2^)/3'
_refine_ls_weighting_scheme calc
_refine_ls_wR_factor_gt 0.2326
_refine_ls_wR_factor_ref 0.2606
_reflns_number_gt 4545
_reflns_number_total 6791
_reflns_threshold_expression >2sigma(I)
_cod_data_source_file c5ra05432j2.cif
_cod_data_source_block shelxl
_cod_original_cell_volume 3856.8(13)
_cod_database_code 7235920

loop_
_symmetry_equiv_pos_as_xyz
'x, y, z'
'-x+1/2, y+1/2, -z+1/2'
'-x, -y, -z'
'x-1/2, -y-1/2, z-1/2'

loop_
_atom_site_label
_atom_site_type_symbol
_atom_site_fract_x
_atom_site_fract_y
_atom_site_fract_z
_atom_site_U_iso_or_equiv
_atom_site_adp_type
_atom_site_occupancy
_atom_site_symmetry_multiplicity
_atom_site_calc_flag
_atom_site_refinement_flags
_atom_site_disorder_assembly
_atom_site_disorder_group
C1 C 0.4969(3) 0.98197(12) 0.7188(3) 0.0564(11) Uani 0.793(4) 1 d PGU A 1
C2 C 0.5908(3) 0.97665(15) 0.6599(3) 0.103(2) Uani 0.793(4) 1 d PGU A 1
H2A H 0.6627 0.9959 0.6733 0.123 Uiso 0.793(4) 1 calc PR A 1
C3 C 0.5773(3) 0.94251(16) 0.5811(3) 0.104(2) Uani 0.793(4) 1 d PGU A 1
H3A H 0.6401 0.9390 0.5417 0.125 Uiso 0.793(4) 1 calc PR A 1
C4 C 0.4699(3) 0.91369(13) 0.5611(2) 0.0600(13) Uani 0.793(4) 1 d PGU A 1
C5 C 0.3760(3) 0.91900(14) 0.6199(3) 0.0634(14) Uani 0.793(4) 1 d PGU A 1
H5A H 0.3042 0.8997 0.6066 0.076 Uiso 0.793(4) 1 calc PR A 1
C6 C 0.3896(3) 0.95314(14) 0.6988(3) 0.0610(13) Uani 0.793(4) 1 d PGU A 1
H6A H 0.3267 0.9567 0.7382 0.073 Uiso 0.793(4) 1 calc PR A 1
N1 N 0.4065(2) 1.03696(10) 0.8398(2) 0.0566(7) Uani 1 1 d . A .
C7 C 0.4611(3) 0.87651(12) 0.4736(2) 0.0582(12) Uani 0.793(4) 1 d PGU A 1
C8 C 0.5145(3) 0.88897(10) 0.3889(2) 0.0645(13) Uani 0.793(4) 1 d PGU A 1
H8A H 0.5492 0.9198 0.3847 0.077 Uiso 0.793(4) 1 calc PR A 1
C9 C 0.5159(3) 0.85536(12) 0.3105(2) 0.0610(12) Uani 0.793(4) 1 d PGU A 1
H9A H 0.5517 0.8637 0.2538 0.073 Uiso 0.793(4) 1 calc PR A 1
C10 C 0.4640(4) 0.80928(10) 0.3167(2) 0.0571(11) Uani 0.793(4) 1 d PGU A 1
C11 C 0.4107(4) 0.79682(11) 0.4015(3) 0.0735(18) Uani 0.793(4) 1 d PGU A 1
H11A H 0.3759 0.7660 0.4057 0.088 Uiso 0.793(4) 1 calc PR A 1
C12 C 0.4092(4) 0.83043(14) 0.4799(2) 0.0745(19) Uani 0.793(4) 1 d PGU A 1
H12A H 0.3735 0.8221 0.5366 0.089 Uiso 0.793(4) 1 calc PR A 1
N2 N 0.6156(2) 1.03977(10) 0.8573(2) 0.0560(7) Uani 1 1 d . A .
C1' C 0.4992(16) 0.9784(5) 0.7395(13) 0.0564(11) Uani 0.207(4) 1 d PGU A 2
C2' C 0.5997(12) 0.9470(5) 0.7367(11) 0.073(5) Uani 0.207(4) 1 d PGU A 2
H2'A H 0.6731 0.9503 0.7848 0.087 Uiso 0.207(4) 1 calc PR A 2
C3' C 0.5905(13) 0.9109(5) 0.6621(12) 0.079(6) Uani 0.207(4) 1 d PGU A 2
H3'A H 0.6577 0.8899 0.6602 0.094 Uiso 0.207(4) 1 calc PR A 2
C4' C 0.4807(16) 0.9061(6) 0.5902(11) 0.0600(13) Uani 0.207(4) 1 d PGU A 2
C5' C 0.3802(14) 0.9375(8) 0.5930(15) 0.123(12) Uani 0.207(4) 1 d PGU A 2
H5'A H 0.3068 0.9342 0.5449 0.148 Uiso 0.207(4) 1 calc PR A 2
C6' C 0.3895(14) 0.9736(7) 0.6676(17) 0.140(14) Uani 0.207(4) 1 d PGU A 2
H6'A H 0.3222 0.9946 0.6695 0.168 Uiso 0.207(4) 1 calc PR A 2
N3 N 0.4660(4) 0.68213(14) -0.0278(3) 0.0917(12) Uani 1 1 d . . .
C7' C 0.4783(14) 0.8680(6) 0.4969(11) 0.0582(12) Uani 0.207(4) 1 d PGU A 2
C8' C 0.5873(12) 0.8614(6) 0.4562(13) 0.097(7) Uani 0.207(4) 1 d PGU A 2
H8'A H 0.6602 0.8783 0.4837 0.116 Uiso 0.207(4) 1 calc PR A 2
C9' C 0.5875(12) 0.8295(6) 0.3745(13) 0.105(8) Uani 0.207(4) 1 d PGU A 2
H9'A H 0.6605 0.8251 0.3473 0.126 Uiso 0.207(4) 1 calc PR A 2
C10' C 0.4787(15) 0.8043(5) 0.3335(11) 0.0571(11) Uani 0.207(4) 1 d PGU A 2
C11' C 0.3696(11) 0.8109(5) 0.3741(12) 0.059(6) Uani 0.207(4) 1 d PGU A 2
H11B H 0.2968 0.7941 0.3466 0.071 Uiso 0.207(4) 1 calc PR A 2
C12' C 0.3694(11) 0.8428(6) 0.4558(12) 0.048(5) Uani 0.207(4) 1 d PGU A 2
H12B H 0.2964 0.8472 0.4830 0.058 Uiso 0.207(4) 1 calc PR A 2
C13 C 0.4695(3) 0.77324(13) 0.2320(3) 0.0598(9) Uani 1 1 d . . .
C14 C 0.5638(4) 0.77575(16) 0.1719(3) 0.0756(11) Uani 1 1 d . A .
H14A H 0.6290 0.7980 0.1890 0.091 Uiso 1 1 calc R . .
C15 C 0.5620(4) 0.74593(17) 0.0879(3) 0.0848(12) Uani 1 1 d . . .
H15A H 0.6255 0.7486 0.0489 0.102 Uiso 1 1 calc R A .
C16 C 0.4671(4) 0.71212(16) 0.0607(3) 0.0777(12) Uani 1 1 d . A .
C17 C 0.3734(4) 0.70866(14) 0.1199(3) 0.0741(11) Uani 1 1 d . . .
H17A H 0.3088 0.6862 0.1023 0.089 Uiso 1 1 calc R A .
C18 C 0.3751(4) 0.73822(13) 0.2045(3) 0.0669(10) Uani 1 1 d . A .
H18A H 0.3124 0.7348 0.2440 0.080 Uiso 1 1 calc R . .
C19 C 0.5053(3) 1.01912(13) 0.8060(3) 0.0564(9) Uani 1 1 d . . .
C20 C 0.5821(3) 1.07310(12) 0.9273(2) 0.0514(8) Uani 1 1 d . . .
C21 C 0.4527(3) 1.07085(12) 0.9150(2) 0.0515(8) Uani 1 1 d . A .
C22 C 0.7430(3) 1.03104(13) 0.8434(3) 0.0539(8) Uani 1 1 d . . .
C23 C 0.8063(5) 0.9921(2) 0.8888(5) 0.123(2) Uani 1 1 d . A .
H23A H 0.7672 0.9711 0.9286 0.147 Uiso 1 1 calc R . .
C24 C 0.9300(5) 0.9831(2) 0.8765(5) 0.133(2) Uani 1 1 d . . .
H24A H 0.9737 0.9563 0.9080 0.159 Uiso 1 1 calc R A .
C25 C 0.9858(4) 1.01392(18) 0.8178(4) 0.0913(14) Uani 1 1 d . A .
H25A H 1.0679 1.0082 0.8084 0.110 Uiso 1 1 calc R . .
C26 C 0.9241(4) 1.05171(17) 0.7744(4) 0.0987(16) Uani 1 1 d . . .
H26A H 0.9637 1.0728 0.7352 0.118 Uiso 1 1 calc R A .
C27 C 0.7998(4) 1.06105(16) 0.7857(4) 0.0893(14) Uani 1 1 d . A .
H27A H 0.7570 1.0878 0.7534 0.107 Uiso 1 1 calc R . .
C28 C 0.6789(3) 1.10146(12) 0.9971(2) 0.0491(8) Uani 1 1 d . A .
C29 C 0.7087(4) 1.14841(14) 0.9758(3) 0.0704(10) Uani 1 1 d . . .
H29A H 0.6686 1.1628 0.9152 0.084 Uiso 1 1 calc R A .
C30 C 0.7973(4) 1.17512(16) 1.0422(4) 0.0814(12) Uani 1 1 d . A .
H30A H 0.8157 1.2071 1.0261 0.098 Uiso 1 1 calc R . .
C31 C 0.8571(4) 1.15439(17) 1.1307(4) 0.0814(13) Uani 1 1 d . . .
H31A H 0.9161 1.1720 1.1761 0.098 Uiso 1 1 calc R A .
C32 C 0.8291(5) 1.1076(2) 1.1516(4) 0.1141(19) Uani 1 1 d . A .
H32A H 0.8690 1.0932 1.2123 0.137 Uiso 1 1 calc R . .
C33 C 0.7420(4) 1.08080(17) 1.0842(3) 0.0957(15) Uani 1 1 d . . .
H33A H 0.7268 1.0484 1.0989 0.115 Uiso 1 1 calc R A .
C34 C 0.3653(3) 1.09927(12) 0.9668(2) 0.0514(8) Uani 1 1 d . . .
C35 C 0.4026(4) 1.12189(19) 1.0600(3) 0.0945(15) Uani 1 1 d . A .
H35A H 0.4859 1.1195 1.0926 0.113 Uiso 1 1 calc R . .
C36 C 0.3179(5) 1.1482(2) 1.1060(4) 0.126(2) Uani 1 1 d . . .
H36A H 0.3456 1.1640 1.1680 0.151 Uiso 1 1 calc R A .
C37 C 0.1947(5) 1.15118(17) 1.0612(4) 0.0990(16) Uani 1 1 d . A .
H37A H 0.1379 1.1682 1.0933 0.119 Uiso 1 1 calc R . .
C38 C 0.1556(4) 1.12910(17) 0.9696(4) 0.0901(14) Uani 1 1 d . . .
H38A H 0.0717 1.1312 0.9381 0.108 Uiso 1 1 calc R A .
C39 C 0.2405(3) 1.10341(15) 0.9227(3) 0.0749(11) Uani 1 1 d . A .
H39A H 0.2124 1.0886 0.8596 0.090 Uiso 1 1 calc R . .
C40 C 0.4848(4) 0.70406(18) -0.1218(3) 0.0818(12) Uani 1 1 d . . .
C41 C 0.4245(5) 0.7469(2) -0.1578(4) 0.1038(16) Uani 1 1 d . . .
H41A H 0.3724 0.7626 -0.1191 0.125 Uiso 1 1 calc R . .
C42 C 0.4413(6) 0.7663(2) -0.2501(4) 0.1138(17) Uani 1 1 d . . .
H42A H 0.4009 0.7951 -0.2736 0.137 Uiso 1 1 calc R . .
C43 C 0.5177(6) 0.7431(3) -0.3079(4) 0.1108(18) Uani 1 1 d . . .
H43A H 0.5282 0.7561 -0.3708 0.133 Uiso 1 1 calc R . .
C44 C 0.5778(6) 0.7015(2) -0.2729(4) 0.1080(17) Uani 1 1 d . . .
H44A H 0.6290 0.6858 -0.3125 0.130 Uiso 1 1 calc R . .
C45 C 0.5643(5) 0.68187(18) -0.1798(4) 0.0953(14) Uani 1 1 d . . .
H45A H 0.6082 0.6538 -0.1558 0.114 Uiso 1 1 calc R . .
C46 C 0.4294(4) 0.63247(16) -0.0255(3) 0.0740(11) Uani 1 1 d . . .
C47 C 0.3587(4) 0.61076(18) -0.1110(3) 0.0793(12) Uani 1 1 d . . .
H47A H 0.3346 0.6290 -0.1704 0.095 Uiso 1 1 calc R . .
C48 C 0.3238(4) 0.56249(19) -0.1090(4) 0.0851(13) Uani 1 1 d . . .
H48A H 0.2764 0.5484 -0.1672 0.102 Uiso 1 1 calc R . .
C49 C 0.3578(5) 0.5352(2) -0.0229(4) 0.0988(15) Uani 1 1 d . . .
H49A H 0.3338 0.5026 -0.0215 0.119 Uiso 1 1 calc R . .
C50 C 0.4288(6) 0.5567(2) 0.0627(4) 0.1141(18) Uani 1 1 d . . .
H50A H 0.4525 0.5384 0.1221 0.137 Uiso 1 1 calc R . .
C51 C 0.4654(5) 0.6052(2) 0.0610(4) 0.0966(15) Uani 1 1 d . . .
H51A H 0.5142 0.6191 0.1187 0.116 Uiso 1 1 calc R . .

loop_
_atom_site_aniso_label
_atom_site_aniso_U_11
_atom_site_aniso_U_22
_atom_site_aniso_U_33
_atom_site_aniso_U_23
_atom_site_aniso_U_13
_atom_site_aniso_U_12
C1 0.0546(19) 0.069(2) 0.046(3) -0.0099(19) 0.0116(18) -0.0038(17)
C2 0.090(4) 0.131(5) 0.094(4) -0.053(4) 0.039(3) -0.047(3)
C3 0.088(4) 0.135(5) 0.098(4) -0.060(4) 0.041(3) -0.037(3)
C4 0.068(2) 0.062(3) 0.049(3) -0.006(2) 0.008(2) 0.001(2)
C5 0.061(3) 0.069(3) 0.064(3) -0.020(3) 0.022(2) -0.015(2)
C6 0.057(3) 0.070(3) 0.060(3) -0.020(3) 0.022(2) -0.013(2)
N1 0.0502(15) 0.0683(19) 0.0521(16) -0.0119(15) 0.0113(12) -0.0041(13)
C7 0.065(2) 0.059(3) 0.050(3) -0.005(2) 0.010(2) 0.0078(19)
C8 0.083(3) 0.057(3) 0.055(3) -0.007(2) 0.016(2) -0.012(2)
C9 0.076(3) 0.063(3) 0.047(2) -0.005(2) 0.020(2) -0.007(2)
C10 0.064(2) 0.060(2) 0.045(2) 0.0038(19) 0.0038(17) 0.0148(18)
C11 0.116(5) 0.055(3) 0.053(3) 0.001(3) 0.021(3) -0.008(3)
C12 0.111(5) 0.065(4) 0.051(3) 0.001(3) 0.025(3) -0.005(3)
N2 0.0483(15) 0.0648(18) 0.0553(17) -0.0127(14) 0.0102(12) -0.0045(13)
C1' 0.0546(19) 0.069(2) 0.046(3) -0.0099(19) 0.0116(18) -0.0038(17)
C2' 0.080(9) 0.067(9) 0.070(9) -0.018(7) 0.009(7) 0.000(7)
C3' 0.085(9) 0.066(9) 0.080(9) -0.007(8) 0.002(7) 0.004(7)
C4' 0.068(2) 0.062(3) 0.049(3) -0.006(2) 0.008(2) 0.001(2)
C5' 0.122(15) 0.124(15) 0.122(15) -0.011(10) 0.019(9) 0.003(9)
C6' 0.143(16) 0.138(16) 0.138(16) -0.017(10) 0.021(10) 0.009(10)
N3 0.140(3) 0.079(3) 0.059(2) -0.0197(19) 0.026(2) 0.005(2)
C7' 0.065(2) 0.059(3) 0.050(3) -0.005(2) 0.010(2) 0.0078(19)
C8' 0.097(10) 0.101(11) 0.096(10) -0.011(8) 0.026(8) -0.004(8)
C9' 0.103(11) 0.113(11) 0.105(11) -0.011(9) 0.031(9) -0.005(9)
C10' 0.064(2) 0.060(2) 0.045(2) 0.0038(19) 0.0038(17) 0.0148(18)
C11' 0.057(8) 0.060(9) 0.057(9) -0.008(7) 0.002(7) -0.013(7)
C12' 0.045(7) 0.054(9) 0.047(8) 0.001(7) 0.011(6) 0.003(7)
C13 0.072(2) 0.060(2) 0.0461(19) -0.0021(17) 0.0066(17) 0.0121(18)
C14 0.081(3) 0.087(3) 0.060(2) -0.012(2) 0.016(2) -0.002(2)
C15 0.092(3) 0.104(3) 0.064(3) -0.017(2) 0.027(2) 0.003(3)
C16 0.102(3) 0.081(3) 0.051(2) -0.014(2) 0.014(2) 0.007(2)
C17 0.092(3) 0.069(3) 0.061(2) -0.010(2) 0.011(2) -0.001(2)
C18 0.085(3) 0.062(2) 0.055(2) -0.0056(19) 0.0173(19) 0.005(2)
C19 0.0536(19) 0.064(2) 0.0518(19) -0.0091(17) 0.0086(15) -0.0094(16)
C20 0.0500(18) 0.056(2) 0.0477(18) -0.0046(16) 0.0079(14) -0.0032(15)
C21 0.0478(18) 0.062(2) 0.0435(18) -0.0066(16) 0.0056(14) -0.0049(15)
C22 0.0473(17) 0.062(2) 0.0533(19) -0.0097(17) 0.0124(15) -0.0053(16)
C23 0.091(3) 0.145(5) 0.145(5) 0.071(4) 0.058(3) 0.036(3)
C24 0.082(3) 0.165(5) 0.163(5) 0.068(5) 0.054(4) 0.046(4)
C25 0.055(2) 0.091(3) 0.131(4) -0.014(3) 0.024(2) 0.000(2)
C26 0.087(3) 0.073(3) 0.154(5) 0.017(3) 0.071(3) 0.001(2)
C27 0.081(3) 0.072(3) 0.126(4) 0.021(3) 0.048(3) 0.014(2)
C28 0.0466(17) 0.051(2) 0.0499(19) -0.0106(16) 0.0084(14) -0.0029(14)
C29 0.074(2) 0.064(2) 0.069(2) -0.001(2) 0.003(2) -0.0071(19)
C30 0.078(3) 0.068(3) 0.098(3) -0.019(2) 0.015(3) -0.017(2)
C31 0.059(2) 0.090(3) 0.091(3) -0.038(3) 0.003(2) -0.013(2)
C32 0.125(4) 0.102(4) 0.092(4) 0.007(3) -0.047(3) -0.022(3)
C33 0.107(3) 0.081(3) 0.081(3) 0.008(2) -0.035(3) -0.022(3)
C34 0.0521(18) 0.055(2) 0.0489(19) -0.0047(16) 0.0121(15) -0.0041(15)
C35 0.060(2) 0.142(4) 0.083(3) -0.051(3) 0.019(2) -0.015(2)
C36 0.075(3) 0.175(5) 0.135(5) -0.102(4) 0.041(3) -0.035(3)
C37 0.086(3) 0.091(3) 0.130(4) -0.044(3) 0.045(3) -0.002(2)
C38 0.066(3) 0.095(3) 0.108(4) -0.010(3) 0.012(2) 0.025(2)
C39 0.059(2) 0.093(3) 0.069(2) -0.016(2) 0.0040(18) 0.015(2)
C40 0.096(3) 0.096(3) 0.057(2) -0.018(2) 0.021(2) 0.001(3)
C41 0.124(4) 0.125(4) 0.065(3) -0.005(3) 0.024(3) 0.025(3)
C42 0.139(5) 0.128(5) 0.075(3) 0.013(3) 0.019(3) 0.021(4)
C43 0.132(5) 0.131(5) 0.073(3) -0.008(3) 0.030(3) -0.031(4)
C44 0.134(5) 0.109(4) 0.095(4) -0.027(3) 0.058(3) -0.023(4)
C45 0.114(4) 0.086(3) 0.095(3) -0.022(3) 0.045(3) -0.008(3)
C46 0.087(3) 0.080(3) 0.056(2) -0.017(2) 0.016(2) 0.015(2)
C47 0.082(3) 0.097(3) 0.062(3) -0.014(2) 0.022(2) 0.003(2)
C48 0.079(3) 0.109(4) 0.071(3) -0.016(3) 0.023(2) -0.009(3)
C49 0.105(4) 0.091(3) 0.104(4) -0.016(3) 0.028(3) 0.002(3)
C50 0.144(5) 0.106(4) 0.088(4) 0.007(3) 0.009(3) 0.034(4)
C51 0.119(4) 0.088(4) 0.075(3) -0.015(3) -0.007(3) 0.024(3)

loop_
_atom_type_symbol
_atom_type_description
_atom_type_scat_dispersion_real
_atom_type_scat_dispersion_imag
_atom_type_scat_source
C C 0.0033 0.0016 'International Tables Vol C Tables 4.2.6.8 and 6.1.1.4'
H H 0.0000 0.0000 'International Tables Vol C Tables 4.2.6.8 and 6.1.1.4'
N N 0.0061 0.0033 'International Tables Vol C Tables 4.2.6.8 and 6.1.1.4'

loop_
_geom_angle_atom_site_label_1
_geom_angle_atom_site_label_2
_geom_angle_atom_site_label_3
_geom_angle
C2 C1 C6 120.0
C2 C1 C19 122.7(2)
C6 C1 C19 117.3(2)
C3 C2 C1 120.0
C3 C2 H2A 120.0
C1 C2 H2A 120.0
C4 C3 C2 120.0
C4 C3 H3A 120.0
C2 C3 H3A 120.0
C3 C4 C5 120.0
C3 C4 C7 117.5(2)
C5 C4 C7 122.5(2)
C4 C5 C6 120.0
C4 C5 H5A 120.0
C6 C5 H5A 120.0
C5 C6 C1 120.0
C5 C6 H6A 120.0
C1 C6 H6A 120.0
C19 N1 C21 106.2(3)
C8 C7 C12 120.0
C8 C7 C4 117.8(3)
C12 C7 C4 122.1(3)
C7 C8 C9 120.0
C7 C8 H8A 120.0
C9 C8 H8A 120.0
C10 C9 C8 120.0
C10 C9 H9A 120.0
C8 C9 H9A 120.0
C9 C10 C11 120.0
C9 C10 C13 118.9(3)
C11 C10 C13 121.1(3)
C12 C11 C10 120.0
C12 C11 H11A 120.0
C10 C11 H11A 120.0
C11 C12 C7 120.0
C11 C12 H12A 120.0
C7 C12 H12A 120.0
C19 N2 C20 107.0(3)
C19 N2 C22 129.0(3)
C20 N2 C22 124.0(3)
C2' C1' C6' 120.0
C2' C1' C19 123.5(12)
C6' C1' C19 116.2(12)
C3' C2' C1' 120.0
C3' C2' H2'A 120.0
C1' C2' H2'A 120.0
C4' C3' C2' 120.0
C4' C3' H3'A 120.0
C2' C3' H3'A 120.0
C3' C4' C5' 120.0
C3' C4' C7' 118.8(12)
C5' C4' C7' 120.8(12)
C4' C5' C6' 120.0
C4' C5' H5'A 120.0
C6' C5' H5'A 120.0
C5' C6' C1' 120.0
C5' C6' H6'A 120.0
C1' C6' H6'A 120.0
C46 N3 C40 120.3(3)
C46 N3 C16 119.8(4)
C40 N3 C16 119.3(4)
C8' C7' C12' 120.0
C8' C7' C4' 118.6(11)
C12' C7' C4' 121.3(11)
C9' C8' C7' 120.0
C9' C8' H8'A 120.0
C7' C8' H8'A 120.0
C8' C9' C10' 120.0
C8' C9' H9'A 120.0
C10' C9' H9'A 120.0
C11' C10' C9' 120.0
C11' C10' C13 117.9(10)
C9' C10' C13 121.6(10)
C12' C11' C10' 120.0
C12' C11' H11B 120.0
C10' C11' H11B 120.0
C11' C12' C7' 120.0
C11' C12' H12B 120.0
C7' C12' H12B 120.0
C14 C13 C18 117.0(3)
C14 C13 C10 121.3(3)
C18 C13 C10 121.5(3)
C14 C13 C10' 120.9(7)
C18 C13 C10' 121.7(7)
C10 C13 C10' 10.2(7)
C15 C14 C13 121.4(4)
C15 C14 H14A 119.3
C13 C14 H14A 119.3
C14 C15 C16 120.8(4)
C14 C15 H15A 119.6
C16 C15 H15A 119.6
C15 C16 C17 118.7(4)
C15 C16 N3 119.9(4)
C17 C16 N3 121.4(4)
C18 C17 C16 120.7(4)
C18 C17 H17A 119.6
C16 C17 H17A 119.6
C17 C18 C13 121.3(4)
C17 C18 H18A 119.4
C13 C18 H18A 119.4
N1 C19 N2 111.1(3)
N1 C19 C1' 123.3(7)
N2 C19 C1' 124.7(7)
N1 C19 C1 123.8(3)
N2 C19 C1 125.0(3)
C1' C19 C1 10.3(8)
C21 C20 N2 105.6(3)
C21 C20 C28 133.1(3)
N2 C20 C28 121.3(3)
C20 C21 N1 110.1(3)
C20 C21 C34 129.5(3)
N1 C21 C34 120.3(3)
C27 C22 C23 119.4(4)
C27 C22 N2 120.9(3)
C23 C22 N2 119.7(3)
C22 C23 C24 120.6(5)
C22 C23 H23A 119.7
C24 C23 H23A 119.7
C25 C24 C23 119.1(5)
C25 C24 H24A 120.5
C23 C24 H24A 120.5
C26 C25 C24 120.1(4)
C26 C25 H25A 120.0
C24 C25 H25A 120.0
C25 C26 C27 121.5(4)
C25 C26 H26A 119.3
C27 C26 H26A 119.3
C22 C27 C26 119.4(4)
C22 C27 H27A 120.3
C26 C27 H27A 120.3
C33 C28 C29 117.8(3)
C33 C28 C20 120.2(3)
C29 C28 C20 121.9(3)
C28 C29 C30 121.8(4)
C28 C29 H29A 119.1
C30 C29 H29A 119.1
C31 C30 C29 119.7(4)
C31 C30 H30A 120.2
C29 C30 H30A 120.2
C32 C31 C30 118.8(4)
C32 C31 H31A 120.6
C30 C31 H31A 120.6
C31 C32 C33 121.3(4)
C31 C32 H32A 119.4
C33 C32 H32A 119.4
C28 C33 C32 120.5(4)
C28 C33 H33A 119.7
C32 C33 H33A 119.7
C35 C34 C39 117.1(3)
C35 C34 C21 122.7(3)
C39 C34 C21 120.2(3)
C34 C35 C36 121.0(4)
C34 C35 H35A 119.5
C36 C35 H35A 119.5
C37 C36 C35 120.6(4)
C37 C36 H36A 119.7
C35 C36 H36A 119.7
C38 C37 C36 119.4(4)
C38 C37 H37A 120.3
C36 C37 H37A 120.3
C37 C38 C39 120.0(4)
C37 C38 H38A 120.0
C39 C38 H38A 120.0
C34 C39 C38 121.8(4)
C34 C39 H39A 119.1
C38 C39 H39A 119.1
C41 C40 C45 118.7(4)
C41 C40 N3 121.7(4)
C45 C40 N3 119.6(4)
C42 C41 C40 120.4(5)
C42 C41 H41A 119.8
C40 C41 H41A 119.8
C41 C42 C43 120.2(5)
C41 C42 H42A 119.9
C43 C42 H42A 119.9
C44 C43 C42 119.8(5)
C44 C43 H43A 120.1
C42 C43 H43A 120.1
C43 C44 C45 121.1(5)
C43 C44 H44A 119.5
C45 C44 H44A 119.5
C44 C45 C40 119.8(5)
C44 C45 H45A 120.1
C40 C45 H45A 120.1
C51 C46 C47 119.0(4)
C51 C46 N3 120.2(4)
C47 C46 N3 120.7(4)
C48 C47 C46 120.8(4)
C48 C47 H47A 119.6
C46 C47 H47A 119.6
C49 C48 C47 120.7(5)
C49 C48 H48A 119.7
C47 C48 H48A 119.7
C48 C49 C50 118.8(5)
C48 C49 H49A 120.6
C50 C49 H49A 120.6
C49 C50 C51 120.9(5)
C49 C50 H50A 119.6
C51 C50 H50A 119.6
C46 C51 C50 119.9(5)
C46 C51 H51A 120.1
C50 C51 H51A 120.1

loop_
_geom_bond_atom_site_label_1
_geom_bond_atom_site_label_2
_geom_bond_distance
C1 C2 1.3900
C1 C6 1.3900
C1 C19 1.530(4)
C2 C3 1.3900
C2 H2A 0.9300
C3 C4 1.3900
C3 H3A 0.9300
C4 C5 1.3900
C4 C7 1.532(4)
C5 C6 1.3900
C5 H5A 0.9300
C6 H6A 0.9300
N1 C19 1.321(4)
N1 C21 1.389(4)
C7 C8 1.3900
C7 C12 1.3900
C8 C9 1.3900
C8 H8A 0.9300
C9 C10 1.3900
C9 H9A 0.9300
C10 C11 1.3900
C10 C13 1.503(4)
C11 C12 1.3900
C11 H11A 0.9300
C12 H12A 0.9300
N2 C19 1.385(4)
N2 C20 1.393(4)
N2 C22 1.439(4)
C1' C2' 1.3900
C1' C6' 1.3900
C1' C19 1.416(13)
C2' C3' 1.3900
C2' H2'A 0.9300
C3' C4' 1.3900
C3' H3'A 0.9300
C4' C5' 1.3900
C4' C7' 1.613(17)
C5' C6' 1.3900
C5' H5'A 0.9300
C6' H6'A 0.9300
N3 C46 1.419(5)
N3 C40 1.428(5)
N3 C16 1.429(5)
C7' C8' 1.3900
C7' C12' 1.3900
C8' C9' 1.3900
C8' H8'A 0.9300
C9' C10' 1.3900
C9' H9'A 0.9300
C10' C11' 1.3900
C10' C13 1.578(12)
C11' C12' 1.3900
C11' H11B 0.9300
C12' H12B 0.9300
C13 C14 1.399(5)
C13 C18 1.401(5)
C14 C15 1.378(5)
C14 H14A 0.9300
C15 C16 1.382(6)
C15 H15A 0.9300
C16 C17 1.386(5)
C17 C18 1.380(5)
C17 H17A 0.9300
C18 H18A 0.9300
C20 C21 1.380(4)
C20 C28 1.488(4)
C21 C34 1.482(4)
C22 C27 1.342(5)
C22 C23 1.352(6)
C23 C24 1.396(6)
C23 H23A 0.9300
C24 C25 1.358(7)
C24 H24A 0.9300
C25 C26 1.309(6)
C25 H25A 0.9300
C26 C27 1.400(6)
C26 H26A 0.9300
C27 H27A 0.9300
C28 C33 1.356(5)
C28 C29 1.368(5)
C29 C30 1.388(5)
C29 H29A 0.9300
C30 C31 1.359(6)
C30 H30A 0.9300
C31 C32 1.357(6)
C31 H31A 0.9300
C32 C33 1.388(6)
C32 H32A 0.9300
C33 H33A 0.9300
C34 C35 1.375(5)
C34 C39 1.376(5)
C35 C36 1.388(6)
C35 H35A 0.9300
C36 C37 1.361(7)
C36 H36A 0.9300
C37 C38 1.355(6)
C37 H37A 0.9300
C38 C39 1.386(5)
C38 H38A 0.9300
C39 H39A 0.9300
C40 C41 1.386(6)
C40 C45 1.388(6)
C41 C42 1.373(7)
C41 H41A 0.9300
C42 C43 1.374(7)
C42 H42A 0.9300
C43 C44 1.354(7)
C43 H43A 0.9300
C44 C45 1.374(7)
C44 H44A 0.9300
C45 H45A 0.9300
C46 C51 1.365(6)
C46 C47 1.383(6)
C47 C48 1.377(6)
C47 H47A 0.9300
C48 C49 1.359(7)
C48 H48A 0.9300
C49 C50 1.383(7)
C49 H49A 0.9300
C50 C51 1.389(7)
C50 H50A 0.9300
C51 H51A 0.9300
